data_4509022
loop_
_publ_author_name
'Zhang, Erpeng'
'Hou, Hongwei'
'Meng, Xiangru'
'Liu, Yaru'
'Liu, Yun'
'Fan, Yaoting'

_publ_section_title
;
 Ferrocenyl Functional Coordination Polymers Based on Mono-, Bi-, and
 Heterotrinuclear Organometallic Building Blocks: Syntheses, Structures,
 and Properties
;
_journal_issue 2
_journal_name_full 'Crystal Growth &amp; Design'
_journal_page_first 903
_journal_paper_doi 10.1021/cg800661g
_journal_volume 9
_journal_year 2009
_chemical_formula_sum 'C27 H22.5 Fe2 N O4.5 Zn'
_chemical_formula_weight 610.03
_chemical_name_systematic
; 
 ? 
;
_space_group_IT_number 2
_symmetry_cell_setting triclinic
_symmetry_space_group_name_Hall '-P 1'
_symmetry_space_group_name_H-M 'P -1'
_atom_sites_solution_hydrogens geom
_atom_sites_solution_primary direct
_atom_sites_solution_secondary difmap
_audit_creation_method SHELXL-97
_cell_angle_alpha 62.20(3)
_cell_angle_beta 78.96(3)
_cell_angle_gamma 85.23(3)
_cell_formula_units_Z 2
_cell_length_a 10.051(2)
_cell_length_b 11.728(2)
_cell_length_c 12.039(2)
_cell_measurement_reflns_used 2970
_cell_measurement_temperature 293(2)
_cell_measurement_theta_max 27.8724
_cell_measurement_theta_min 1.9415
_cell_volume 1232.1(5)
_computing_cell_refinement 'CrystalClear (Rigaku/MSC Inc., 2006)'
_computing_data_collection 'CrystalClear (Rigaku/MSC Inc., 2006)'
_computing_data_reduction 'CrystalClear (Rigaku/MSC Inc., 2006)'
_computing_molecular_graphics 'CrystalStructure 3.7.0'
_computing_publication_material 'CrystalStructure 3.7.0'
_computing_structure_refinement 'SHELXL-97 (Sheldrick, 1997)'
_computing_structure_solution 'SHELXS-97 (Sheldrick, 1990)'
_diffrn_ambient_temperature 293(2)
_diffrn_detector_area_resol_mean 28.5714
_diffrn_measured_fraction_theta_full 0.999
_diffrn_measured_fraction_theta_max 0.999
_diffrn_measurement_device_type 'Rigaku Saturn724'
_diffrn_measurement_method dtprofit.ref
_diffrn_radiation_monochromator graphite
_diffrn_radiation_source 'fine-focus sealed tube'
_diffrn_radiation_type MoK\a
_diffrn_radiation_wavelength 0.71073
_diffrn_reflns_av_R_equivalents 0.0588
_diffrn_reflns_av_sigmaI/netI 0.0669
_diffrn_reflns_limit_h_max 11
_diffrn_reflns_limit_h_min -11
_diffrn_reflns_limit_k_max 13
_diffrn_reflns_limit_k_min -13
_diffrn_reflns_limit_l_max 14
_diffrn_reflns_limit_l_min -14
_diffrn_reflns_number 12635
_diffrn_reflns_theta_full 25.00
_diffrn_reflns_theta_max 25.00
_diffrn_reflns_theta_min 2.03
_exptl_absorpt_coefficient_mu 2.164
_exptl_absorpt_correction_T_max 0.6715
_exptl_absorpt_correction_T_min 0.6715
_exptl_absorpt_correction_type empirical
_exptl_crystal_colour Red
_exptl_crystal_density_diffrn 1.644
_exptl_crystal_density_method 'not measured'
_exptl_crystal_description Prism
_exptl_crystal_F_000 619
_exptl_crystal_size_max 0.20
_exptl_crystal_size_mid 0.20
_exptl_crystal_size_min 0.20
_refine_diff_density_max 0.518
_refine_diff_density_min -0.371
_refine_diff_density_rms 0.084
_refine_ls_extinction_method none
_refine_ls_goodness_of_fit_ref 1.022
_refine_ls_hydrogen_treatment constr
_refine_ls_matrix_type full
_refine_ls_number_parameters 325
_refine_ls_number_reflns 4329
_refine_ls_number_restraints 6
_refine_ls_restrained_S_all 1.030
_refine_ls_R_factor_all 0.0802
_refine_ls_R_factor_gt 0.0556
_refine_ls_shift/su_max 0.000
_refine_ls_shift/su_mean 0.000
_refine_ls_structure_factor_coef Fsqd
_refine_ls_weighting_details 'calc w=1/[\s^2^(Fo^2^)+(0.0515P)^2^+1.0002P] where P=(Fo^2^+2Fc^2^)/3'
_refine_ls_weighting_scheme calc
_refine_ls_wR_factor_gt 0.1102
_refine_ls_wR_factor_ref 0.1217
_reflns_number_gt 3334
_reflns_number_total 4329
_reflns_threshold_expression >2sigma(I)
_cod_data_source_file cg800661gsup1.cif
_cod_data_source_block complex_1
_cod_depositor_comments
;
The following automatic conversions were performed:

'_symmetry_cell_setting' value 'Triclinic' changed to 'triclinic'
according to /home/saulius/struct/CIF-dictionaries/cif_core.dic
dictionary named 'cif_core.dic' version 2.4.2 from 2011-04-26.

Automatic conversion script
Id: cif_fix_values 1891 2012-01-12 08:04:46Z andrius 
;
_cod_original_cell_volume 1232.1(4)
_cod_original_sg_symbol_H-M P-1
_cod_original_formula_sum 'C27 H22.50 Fe2 N O4.50 Zn'
_cod_database_code 4509022

loop_
_symmetry_equiv_pos_as_xyz
'x, y, z'
'-x, -y, -z'

loop_
_atom_site_label
_atom_site_type_symbol
_atom_site_fract_x
_atom_site_fract_y
_atom_site_fract_z
_atom_site_U_iso_or_equiv
_atom_site_adp_type
_atom_site_occupancy
_atom_site_symmetry_multiplicity
_atom_site_calc_flag
_atom_site_refinement_flags
C1 C 0.2137(8) 0.6265(7) 0.1701(9) 0.074(2) Uani 1 1 d .
H1A H 0.2957 0.5737 0.1791 0.089 Uiso 1 1 calc R
C2 C 0.1749(9) 0.7203(8) 0.0536(7) 0.081(2) Uani 1 1 d .
H2A H 0.2257 0.7437 -0.0323 0.098 Uiso 1 1 calc R
C3 C 0.0523(8) 0.7717(7) 0.0826(7) 0.076(2) Uani 1 1 d .
H3A H 0.0013 0.8382 0.0210 0.091 Uiso 1 1 calc R
C4 C 0.0120(7) 0.7096(7) 0.2154(7) 0.0667(19) Uani 1 1 d .
H4A H -0.0711 0.7266 0.2629 0.080 Uiso 1 1 calc R
C5 C 0.1121(8) 0.6213(7) 0.2682(7) 0.071(2) Uani 1 1 d .
H5A H 0.1112 0.5655 0.3594 0.085 Uiso 1 1 calc R
C6 C 0.3803(6) 0.8853(6) 0.1147(6) 0.0532(16) Uani 1 1 d .
H6A H 0.4610 0.8645 0.0675 0.064 Uiso 1 1 calc R
C7 C 0.2862(7) 0.9820(6) 0.0606(7) 0.066(2) Uani 1 1 d .
H7A H 0.2888 1.0385 -0.0307 0.079 Uiso 1 1 calc R
C8 C 0.1864(6) 0.9811(6) 0.1583(7) 0.0609(18) Uani 1 1 d .
H8A H 0.1068 1.0371 0.1474 0.073 Uiso 1 1 calc R
C9 C 0.2170(5) 0.8838(5) 0.2762(6) 0.0448(14) Uani 1 1 d .
H9A H 0.1642 0.8624 0.3608 0.054 Uiso 1 1 calc R
C10 C 0.3401(5) 0.8241(5) 0.2493(5) 0.0369(12) Uani 1 1 d .
C11 C 0.4022(5) 0.7109(5) 0.3443(5) 0.0366(12) Uani 1 1 d .
C12 C 0.1878(7) 0.0171(6) 0.7451(6) 0.0612(17) Uani 1 1 d .
H12A H 0.1151 0.0449 0.7939 0.073 Uiso 1 1 calc R
C13 C 0.1775(8) -0.0770(6) 0.7051(6) 0.068(2) Uani 1 1 d .
H13A H 0.0954 -0.1256 0.7207 0.082 Uiso 1 1 calc R
C14 C 0.3041(9) -0.0887(6) 0.6389(7) 0.078(2) Uani 1 1 d .
H14A H 0.3265 -0.1472 0.6008 0.093 Uiso 1 1 calc R
C15 C 0.3939(7) -0.0030(7) 0.6389(7) 0.0697(19) Uani 1 1 d .
H15A H 0.4901 0.0093 0.6001 0.084 Uiso 1 1 calc R
C16 C 0.3219(7) 0.0627(6) 0.7024(6) 0.0586(17) Uani 1 1 d .
H16A H 0.3592 0.1288 0.7161 0.070 Uiso 1 1 calc R
C17 C 0.1181(5) 0.2537(5) 0.4809(5) 0.0447(14) Uani 1 1 d .
H17A H 0.0557 0.2880 0.5311 0.054 Uiso 1 1 calc R
C18 C 0.0856(6) 0.1631(6) 0.4435(6) 0.0524(16) Uani 1 1 d .
H18A H -0.0032 0.1224 0.4649 0.063 Uiso 1 1 calc R
C19 C 0.2020(7) 0.1397(6) 0.3727(6) 0.0596(17) Uani 1 1 d .
H19A H 0.2090 0.0801 0.3358 0.072 Uiso 1 1 calc R
C20 C 0.3083(6) 0.2170(6) 0.3643(5) 0.0497(15) Uani 1 1 d .
H20A H 0.4017 0.2200 0.3204 0.060 Uiso 1 1 calc R
C21 C 0.2577(5) 0.2877(5) 0.4308(5) 0.0360(12) Uani 1 1 d .
C22 C 0.3391(5) 0.3722(5) 0.4541(5) 0.0374(12) Uani 1 1 d .
C23 C 0.7390(6) 0.5754(8) 0.1292(6) 0.082(3) Uani 1 1 d .
H23A H 0.6639 0.6286 0.1105 0.099 Uiso 1 1 calc R
C24 C 0.8340(7) 0.5758(8) 0.0307(6) 0.086(2) Uani 1 1 d U
H24A H 0.8215 0.6291 -0.0528 0.103 Uiso 1 1 calc R
C25 C 0.9477(5) 0.4994(5) 0.0521(5) 0.0382(13) Uani 1 1 d .
C26 C 0.9593(5) 0.4272(5) 0.1772(5) 0.0411(13) Uani 1 1 d .
H26A H 1.0350 0.3754 0.1983 0.049 Uiso 1 1 calc R
C27 C 0.8601(5) 0.4297(5) 0.2733(5) 0.0438(13) Uani 1 1 d .
H27A H 0.8709 0.3786 0.3576 0.053 Uiso 1 1 calc R
Fe1 Fe 0.19523(8) 0.80306(8) 0.16403(8) 0.0454(2) Uani 1 1 d .
Fe2 Fe 0.23600(8) 0.09560(8) 0.55076(8) 0.0461(2) Uani 1 1 d .
N1 N 0.7506(4) 0.5019(4) 0.2500(4) 0.0355(10) Uani 1 1 d .
O1 O 0.5089(4) 0.6686(4) 0.3030(4) 0.0489(10) Uani 1 1 d .
O2 O 0.3439(4) 0.6666(3) 0.4583(4) 0.0483(10) Uani 1 1 d .
O3 O 0.2875(3) 0.4053(3) 0.5375(3) 0.0444(9) Uani 1 1 d .
O4 O 0.4549(4) 0.4034(4) 0.3864(4) 0.0510(10) Uani 1 1 d .
Zn1 Zn 0.60811(5) 0.50177(6) 0.39719(5) 0.03202(18) Uani 1 1 d .
O5 O 0.493(2) 0.430(2) 0.0864(19) 0.265(11) Uani 0.50 1 d P

loop_
_atom_site_aniso_label
_atom_site_aniso_U_11
_atom_site_aniso_U_22
_atom_site_aniso_U_33
_atom_site_aniso_U_23
_atom_site_aniso_U_13
_atom_site_aniso_U_12
C1 0.076(5) 0.053(4) 0.115(7) -0.049(5) -0.042(5) 0.006(4)
C2 0.097(6) 0.101(6) 0.065(5) -0.055(5) 0.002(4) -0.034(5)
C3 0.084(5) 0.068(5) 0.075(5) -0.017(4) -0.051(5) -0.013(4)
C4 0.058(4) 0.067(5) 0.081(5) -0.037(4) -0.014(4) -0.016(4)
C5 0.089(5) 0.054(4) 0.066(5) -0.020(4) -0.013(4) -0.025(4)
C6 0.052(4) 0.053(4) 0.045(4) -0.014(3) 0.001(3) -0.022(3)
C7 0.078(5) 0.040(4) 0.060(4) 0.003(3) -0.032(4) -0.015(3)
C8 0.050(4) 0.045(4) 0.087(5) -0.025(4) -0.028(4) 0.004(3)
C9 0.040(3) 0.040(3) 0.060(4) -0.026(3) -0.012(3) -0.003(3)
C10 0.037(3) 0.038(3) 0.035(3) -0.014(3) -0.011(2) -0.004(2)
C11 0.035(3) 0.039(3) 0.043(3) -0.022(3) -0.012(3) -0.005(2)
C12 0.073(5) 0.057(4) 0.049(4) -0.017(3) -0.017(3) -0.007(3)
C13 0.088(5) 0.046(4) 0.059(4) -0.008(3) -0.019(4) -0.020(4)
C14 0.124(7) 0.042(4) 0.072(5) -0.027(4) -0.029(5) 0.011(4)
C15 0.067(5) 0.067(5) 0.069(5) -0.024(4) -0.025(4) 0.018(4)
C16 0.068(4) 0.055(4) 0.048(4) -0.014(3) -0.022(3) -0.007(3)
C17 0.046(3) 0.042(3) 0.048(3) -0.021(3) -0.011(3) 0.000(3)
C18 0.055(4) 0.052(4) 0.057(4) -0.024(3) -0.022(3) -0.012(3)
C19 0.079(5) 0.054(4) 0.059(4) -0.036(3) -0.015(4) -0.002(3)
C20 0.055(4) 0.052(4) 0.042(3) -0.023(3) -0.005(3) 0.002(3)
C21 0.038(3) 0.034(3) 0.037(3) -0.016(2) -0.008(2) -0.003(2)
C22 0.036(3) 0.037(3) 0.038(3) -0.015(3) -0.011(2) 0.001(2)
C23 0.049(4) 0.140(7) 0.041(4) -0.037(4) -0.006(3) 0.053(4)
C24 0.068(4) 0.135(6) 0.035(3) -0.030(4) -0.005(3) 0.044(4)
C25 0.023(3) 0.061(4) 0.037(3) -0.030(3) 0.001(2) 0.002(2)
C26 0.035(3) 0.045(3) 0.036(3) -0.017(3) 0.000(2) 0.010(2)
C27 0.039(3) 0.056(4) 0.031(3) -0.021(3) 0.002(2) 0.011(3)
Fe1 0.0456(5) 0.0440(5) 0.0451(5) -0.0156(4) -0.0157(4) -0.0055(4)
Fe2 0.0531(5) 0.0390(5) 0.0498(5) -0.0212(4) -0.0143(4) -0.0016(4)
N1 0.036(2) 0.047(3) 0.025(2) -0.020(2) -0.0008(18) 0.001(2)
O1 0.041(2) 0.051(2) 0.054(2) -0.024(2) -0.0113(19) 0.0071(18)
O2 0.059(2) 0.044(2) 0.037(2) -0.0147(19) -0.0087(19) 0.0023(19)
O3 0.041(2) 0.053(2) 0.052(2) -0.033(2) -0.0095(18) -0.0034(18)
O4 0.038(2) 0.064(3) 0.057(3) -0.033(2) -0.0041(19) -0.0111(19)
Zn1 0.0269(3) 0.0445(4) 0.0290(3) -0.0232(3) 0.0029(2) -0.0009(2)
O5 0.209(19) 0.31(3) 0.20(2) -0.041(19) -0.032(18) -0.09(2)

loop_
_atom_type_symbol
_atom_type_description
_atom_type_scat_dispersion_real
_atom_type_scat_dispersion_imag
_atom_type_scat_source
C C 0.0033 0.0016 'International Tables Vol C Tables 4.2.6.8 and 6.1.1.4'
H H 0.0000 0.0000 'International Tables Vol C Tables 4.2.6.8 and 6.1.1.4'
N N 0.0061 0.0033 'International Tables Vol C Tables 4.2.6.8 and 6.1.1.4'
O O 0.0106 0.0060 'International Tables Vol C Tables 4.2.6.8 and 6.1.1.4'
Fe Fe 0.3463 0.8444 'International Tables Vol C Tables 4.2.6.8 and 6.1.1.4'
Zn Zn 0.2839 1.4301 'International Tables Vol C Tables 4.2.6.8 and 6.1.1.4'

loop_
_geom_angle_atom_site_label_1
_geom_angle_atom_site_label_2
_geom_angle_atom_site_label_3
_geom_angle
_geom_angle_site_symmetry_1
_geom_angle_site_symmetry_3
C5 C1 C2 107.3(7) . .
C5 C1 Fe1 71.0(4) . .
C2 C1 Fe1 69.1(4) . .
C5 C1 H1A 126.4 . .
C2 C1 H1A 126.4 . .
Fe1 C1 H1A 126.4 . .
C3 C2 C1 108.0(7) . .
C3 C2 Fe1 70.3(4) . .
C1 C2 Fe1 69.7(4) . .
C3 C2 H2A 126.0 . .
C1 C2 H2A 126.0 . .
Fe1 C2 H2A 126.0 . .
C2 C3 C4 108.0(7) . .
C2 C3 Fe1 69.8(4) . .
C4 C3 Fe1 71.1(4) . .
C2 C3 H3A 126.0 . .
C4 C3 H3A 126.0 . .
Fe1 C3 H3A 126.0 . .
C5 C4 C3 108.1(7) . .
C5 C4 Fe1 69.9(4) . .
C3 C4 Fe1 68.9(4) . .
C5 C4 H4A 125.9 . .
C3 C4 H4A 125.9 . .
Fe1 C4 H4A 125.9 . .
C1 C5 C4 108.5(7) . .
C1 C5 Fe1 69.3(4) . .
C4 C5 Fe1 70.4(4) . .
C1 C5 H5A 125.7 . .
C4 C5 H5A 125.7 . .
Fe1 C5 H5A 125.7 . .
C7 C6 C10 108.6(6) . .
C7 C6 Fe1 71.3(3) . .
C10 C6 Fe1 69.6(3) . .
C7 C6 H6A 125.7 . .
C10 C6 H6A 125.7 . .
Fe1 C6 H6A 125.7 . .
C8 C7 C6 108.4(6) . .
C8 C7 Fe1 70.0(4) . .
C6 C7 Fe1 68.4(3) . .
C8 C7 H7A 125.8 . .
C6 C7 H7A 125.8 . .
Fe1 C7 H7A 125.8 . .
C7 C8 C9 108.7(6) . .
C7 C8 Fe1 70.5(4) . .
C9 C8 Fe1 68.7(3) . .
C7 C8 H8A 125.6 . .
C9 C8 H8A 125.6 . .
Fe1 C8 H8A 125.6 . .
C8 C9 C10 107.6(5) . .
C8 C9 Fe1 70.6(4) . .
C10 C9 Fe1 69.3(3) . .
C8 C9 H9A 126.2 . .
C10 C9 H9A 126.2 . .
Fe1 C9 H9A 126.2 . .
C6 C10 C9 106.7(5) . .
C6 C10 C11 127.6(5) . .
C9 C10 C11 125.3(5) . .
C6 C10 Fe1 69.3(3) . .
C9 C10 Fe1 69.4(3) . .
C11 C10 Fe1 121.2(3) . .
O2 C11 O1 126.3(5) . .
O2 C11 C10 117.0(5) . .
O1 C11 C10 116.7(5) . .
C16 C12 C13 107.0(7) . .
C16 C12 Fe2 69.2(4) . .
C13 C12 Fe2 69.6(4) . .
C16 C12 H12A 126.5 . .
C13 C12 H12A 126.5 . .
Fe2 C12 H12A 126.5 . .
C14 C13 C12 108.5(6) . .
C14 C13 Fe2 69.9(4) . .
C12 C13 Fe2 70.0(3) . .
C14 C13 H13A 125.7 . .
C12 C13 H13A 125.7 . .
Fe2 C13 H13A 125.7 . .
C13 C14 C15 107.6(6) . .
C13 C14 Fe2 70.0(4) . .
C15 C14 Fe2 70.0(4) . .
C13 C14 H14A 126.2 . .
C15 C14 H14A 126.2 . .
Fe2 C14 H14A 126.2 . .
C16 C15 C14 108.1(7) . .
C16 C15 Fe2 69.4(4) . .
C14 C15 Fe2 69.7(4) . .
C16 C15 H15A 126.0 . .
C14 C15 H15A 126.0 . .
Fe2 C15 H15A 126.0 . .
C15 C16 C12 108.7(6) . .
C15 C16 Fe2 70.5(4) . .
C12 C16 Fe2 70.6(3) . .
C15 C16 H16A 125.6 . .
C12 C16 H16A 125.6 . .
Fe2 C16 H16A 125.6 . .
C18 C17 C21 107.7(5) . .
C18 C17 Fe2 70.3(3) . .
C21 C17 Fe2 69.6(3) . .
C18 C17 H17A 126.2 . .
C21 C17 H17A 126.2 . .
Fe2 C17 H17A 126.2 . .
C19 C18 C17 108.6(5) . .
C19 C18 Fe2 70.2(4) . .
C17 C18 Fe2 69.1(3) . .
C19 C18 H18A 125.7 . .
C17 C18 H18A 125.7 . .
Fe2 C18 H18A 125.7 . .
C18 C19 C20 107.8(5) . .
C18 C19 Fe2 69.8(3) . .
C20 C19 Fe2 69.4(3) . .
C18 C19 H19A 126.1 . .
C20 C19 H19A 126.1 . .
Fe2 C19 H19A 126.1 . .
C21 C20 C19 108.5(5) . .
C21 C20 Fe2 69.5(3) . .
C19 C20 Fe2 70.0(3) . .
C21 C20 H20A 125.7 . .
C19 C20 H20A 125.7 . .
Fe2 C20 H20A 125.7 . .
C20 C21 C17 107.3(5) . .
C20 C21 C22 125.6(5) . .
C17 C21 C22 126.8(5) . .
C20 C21 Fe2 70.1(3) . .
C17 C21 Fe2 69.2(3) . .
C22 C21 Fe2 121.7(4) . .
O3 C22 O4 126.3(5) . .
O3 C22 C21 118.0(5) . .
O4 C22 C21 115.8(5) . .
N1 C23 C24 122.1(6) . .
N1 C23 H23A 118.9 . .
C24 C23 H23A 118.9 . .
C23 C24 C25 121.7(6) . .
C23 C24 H24A 119.1 . .
C25 C24 H24A 119.1 . .
C26 C25 C24 115.0(5) . .
C26 C25 C25 122.3(6) . 2_765
C24 C25 C25 122.6(6) . 2_765
C25 C26 C27 121.0(5) . .
C25 C26 H26A 119.5 . .
C27 C26 H26A 119.5 . .
N1 C27 C26 122.6(5) . .
N1 C27 H27A 118.7 . .
C26 C27 H27A 118.7 . .
C6 Fe1 C2 111.1(3) . .
C6 Fe1 C10 41.1(2) . .
C2 Fe1 C10 138.1(3) . .
C6 Fe1 C9 68.8(2) . .
C2 Fe1 C9 179.2(3) . .
C10 Fe1 C9 41.3(2) . .
C6 Fe1 C3 139.9(3) . .
C2 Fe1 C3 39.9(3) . .
C10 Fe1 C3 176.9(3) . .
C9 Fe1 C3 140.7(3) . .
C6 Fe1 C1 109.8(3) . .
C2 Fe1 C1 41.1(3) . .
C10 Fe1 C1 109.0(3) . .
C9 Fe1 C1 138.1(3) . .
C3 Fe1 C1 68.0(3) . .
C6 Fe1 C8 67.6(3) . .
C2 Fe1 C8 140.1(3) . .
C10 Fe1 C8 68.6(2) . .
C9 Fe1 C8 40.7(2) . .
C3 Fe1 C8 114.5(3) . .
C1 Fe1 C8 177.2(3) . .
C6 Fe1 C5 137.4(3) . .
C2 Fe1 C5 67.4(3) . .
C10 Fe1 C5 110.0(3) . .
C9 Fe1 C5 112.1(3) . .
C3 Fe1 C5 67.4(3) . .
C1 Fe1 C5 39.7(3) . .
C8 Fe1 C5 141.9(3) . .
C6 Fe1 C7 40.3(2) . .
C2 Fe1 C7 112.6(3) . .
C10 Fe1 C7 68.4(2) . .
C9 Fe1 C7 67.8(3) . .
C3 Fe1 C7 114.3(3) . .
C1 Fe1 C7 138.9(3) . .
C8 Fe1 C7 39.5(3) . .
C5 Fe1 C7 177.7(3) . .
C6 Fe1 C4 176.7(3) . .
C2 Fe1 C4 67.0(3) . .
C10 Fe1 C4 138.6(3) . .
C9 Fe1 C4 113.1(3) . .
C3 Fe1 C4 40.1(3) . .
C1 Fe1 C4 67.0(3) . .
C8 Fe1 C4 115.6(3) . .
C5 Fe1 C4 39.7(3) . .
C7 Fe1 C4 142.6(3) . .
C17 Fe2 C16 117.9(3) . .
C17 Fe2 C21 41.1(2) . .
C16 Fe2 C21 106.2(2) . .
C17 Fe2 C14 164.2(3) . .
C16 Fe2 C14 67.7(3) . .
C21 Fe2 C14 154.3(3) . .
C17 Fe2 C20 68.3(2) . .
C16 Fe2 C20 126.1(2) . .
C21 Fe2 C20 40.4(2) . .
C14 Fe2 C20 121.8(3) . .
C17 Fe2 C13 126.1(3) . .
C16 Fe2 C13 67.5(3) . .
C21 Fe2 C13 162.7(3) . .
C14 Fe2 C13 40.1(3) . .
C20 Fe2 C13 156.2(3) . .
C17 Fe2 C18 40.6(2) . .
C16 Fe2 C18 153.1(3) . .
C21 Fe2 C18 68.5(2) . .
C14 Fe2 C18 128.3(3) . .
C20 Fe2 C18 67.7(2) . .
C13 Fe2 C18 109.4(3) . .
C17 Fe2 C15 152.7(3) . .
C16 Fe2 C15 40.1(3) . .
C21 Fe2 C15 119.0(3) . .
C14 Fe2 C15 40.3(3) . .
C20 Fe2 C15 109.3(3) . .
C13 Fe2 C15 67.3(3) . .
C18 Fe2 C15 165.7(3) . .
C17 Fe2 C12 106.2(3) . .
C16 Fe2 C12 40.2(2) . .
C21 Fe2 C12 124.5(2) . .
C14 Fe2 C12 67.9(3) . .
C20 Fe2 C12 162.3(2) . .
C13 Fe2 C12 40.4(3) . .
C18 Fe2 C12 119.7(3) . .
C15 Fe2 C12 67.5(3) . .
C17 Fe2 C19 68.1(2) . .
C16 Fe2 C19 164.6(3) . .
C21 Fe2 C19 68.3(2) . .
C14 Fe2 C19 110.6(3) . .
C20 Fe2 C19 40.6(2) . .
C13 Fe2 C19 121.8(3) . .
C18 Fe2 C19 39.9(2) . .
C15 Fe2 C19 128.8(3) . .
C12 Fe2 C19 154.7(3) . .
C27 N1 C23 117.4(4) . .
C27 N1 Zn1 120.5(3) . .
C23 N1 Zn1 122.0(4) . .
C11 O1 Zn1 128.4(4) . .
C11 O2 Zn1 124.8(4) . 2_666
C22 O3 Zn1 124.0(3) . 2_666
C22 O4 Zn1 129.3(4) . .
O2 Zn1 O1 159.89(15) 2_666 .
O2 Zn1 O3 87.57(15) 2_666 2_666
O1 Zn1 O3 89.48(15) . 2_666
O2 Zn1 N1 99.43(16) 2_666 .
O1 Zn1 N1 100.65(16) . .
O3 Zn1 N1 100.95(15) 2_666 .
O2 Zn1 O4 87.59(16) 2_666 .
O1 Zn1 O4 88.36(16) . .
O3 Zn1 O4 159.81(15) 2_666 .
N1 Zn1 O4 99.19(16) . .
O2 Zn1 Zn1 81.48(12) 2_666 2_666
O1 Zn1 Zn1 78.41(12) . 2_666
O3 Zn1 Zn1 82.09(11) 2_666 2_666
N1 Zn1 Zn1 176.85(12) . 2_666
O4 Zn1 Zn1 77.81(11) . 2_666

loop_
_geom_bond_atom_site_label_1
_geom_bond_atom_site_label_2
_geom_bond_distance
_geom_bond_site_symmetry_2
C1 C5 1.386(10) .
C1 C2 1.425(10) .
C1 Fe1 2.031(6) .
C1 H1A 0.9800 .
C2 C3 1.383(10) .
C2 Fe1 2.024(7) .
C2 H2A 0.9800 .
C3 C4 1.401(10) .
C3 Fe1 2.030(6) .
C3 H3A 0.9800 .
C4 C5 1.396(9) .
C4 Fe1 2.059(6) .
C4 H4A 0.9800 .
C5 Fe1 2.053(6) .
C5 H5A 0.9800 .
C6 C7 1.405(8) .
C6 C10 1.421(7) .
C6 Fe1 2.021(5) .
C6 H6A 0.9800 .
C7 C8 1.388(9) .
C7 Fe1 2.058(6) .
C7 H7A 0.9800 .
C8 C9 1.418(8) .
C8 Fe1 2.052(6) .
C8 H8A 0.9800 .
C9 C10 1.428(7) .
C9 Fe1 2.027(6) .
C9 H9A 0.9800 .
C10 C11 1.476(7) .
C10 Fe1 2.025(5) .
C11 O2 1.255(6) .
C11 O1 1.257(6) .
C12 C16 1.402(8) .
C12 C13 1.412(9) .
C12 Fe2 2.046(6) .
C12 H12A 0.9800 .
C13 C14 1.400(10) .
C13 Fe2 2.041(6) .
C13 H13A 0.9800 .
C14 C15 1.406(9) .
C14 Fe2 2.039(7) .
C14 H14A 0.9800 .
C15 C16 1.396(9) .
C15 Fe2 2.044(6) .
C15 H15A 0.9800 .
C16 Fe2 2.029(6) .
C16 H16A 0.9800 .
C17 C18 1.414(7) .
C17 C21 1.427(7) .
C17 Fe2 2.028(6) .
C17 H17A 0.9800 .
C18 C19 1.397(8) .
C18 Fe2 2.043(6) .
C18 H18A 0.9800 .
C19 C20 1.417(8) .
C19 Fe2 2.049(6) .
C19 H19A 0.9800 .
C20 C21 1.407(7) .
C20 Fe2 2.040(6) .
C20 H20A 0.9800 .
C21 C22 1.488(7) .
C21 Fe2 2.033(5) .
C22 O3 1.249(6) .
C22 O4 1.258(6) .
C23 N1 1.323(7) .
C23 C24 1.371(8) .
C23 H23A 0.9300 .
C24 C25 1.379(8) .
C24 H24A 0.9300 .
C25 C26 1.364(7) .
C25 C25 1.470(9) 2_765
C26 C27 1.385(7) .
C26 H26A 0.9300 .
C27 N1 1.321(6) .
C27 H27A 0.9300 .
N1 Zn1 2.054(4) .
O1 Zn1 2.037(4) .
O2 Zn1 2.030(4) 2_666
O3 Zn1 2.052(3) 2_666
O4 Zn1 2.057(3) .
Zn1 O2 2.030(4) 2_666
Zn1 O3 2.052(3) 2_666
Zn1 Zn1 2.9516(15) 2_666

loop_
_geom_torsion_atom_site_label_1
_geom_torsion_atom_site_label_2
_geom_torsion_atom_site_label_3
_geom_torsion_atom_site_label_4
_geom_torsion
_geom_torsion_site_symmetry_1
_geom_torsion_site_symmetry_4
C5 C1 C2 C3 1.0(8) . .
Fe1 C1 C2 C3 -60.1(5) . .
C5 C1 C2 Fe1 61.1(5) . .
C1 C2 C3 C4 -1.4(8) . .
Fe1 C2 C3 C4 -61.1(5) . .
C1 C2 C3 Fe1 59.8(5) . .
C2 C3 C4 C5 1.2(7) . .
Fe1 C3 C4 C5 -59.1(4) . .
C2 C3 C4 Fe1 60.3(5) . .
C2 C1 C5 C4 -0.2(7) . .
Fe1 C1 C5 C4 59.7(4) . .
C2 C1 C5 Fe1 -59.9(4) . .
C3 C4 C5 C1 -0.6(7) . .
Fe1 C4 C5 C1 -59.0(4) . .
C3 C4 C5 Fe1 58.4(4) . .
C10 C6 C7 C8 -1.1(7) . .
Fe1 C6 C7 C8 58.7(4) . .
C10 C6 C7 Fe1 -59.9(4) . .
C6 C7 C8 C9 0.5(7) . .
Fe1 C7 C8 C9 58.3(4) . .
C6 C7 C8 Fe1 -57.8(4) . .
C7 C8 C9 C10 0.3(6) . .
Fe1 C8 C9 C10 59.7(4) . .
C7 C8 C9 Fe1 -59.4(4) . .
C7 C6 C10 C9 1.3(6) . .
Fe1 C6 C10 C9 -59.6(3) . .
C7 C6 C10 C11 174.9(5) . .
Fe1 C6 C10 C11 114.0(5) . .
C7 C6 C10 Fe1 60.9(4) . .
C8 C9 C10 C6 -1.0(6) . .
Fe1 C9 C10 C6 59.5(4) . .
C8 C9 C10 C11 -174.8(5) . .
Fe1 C9 C10 C11 -114.3(5) . .
C8 C9 C10 Fe1 -60.5(4) . .
C6 C10 C11 O2 -174.8(5) . .
C9 C10 C11 O2 -2.3(7) . .
Fe1 C10 C11 O2 -88.0(5) . .
C6 C10 C11 O1 5.4(8) . .
C9 C10 C11 O1 177.9(5) . .
Fe1 C10 C11 O1 92.2(5) . .
C16 C12 C13 C14 0.1(7) . .
Fe2 C12 C13 C14 59.5(5) . .
C16 C12 C13 Fe2 -59.3(4) . .
C12 C13 C14 C15 0.7(8) . .
Fe2 C13 C14 C15 60.2(5) . .
C12 C13 C14 Fe2 -59.5(5) . .
C13 C14 C15 C16 -1.3(8) . .
Fe2 C14 C15 C16 59.0(5) . .
C13 C14 C15 Fe2 -60.2(5) . .
C14 C15 C16 C12 1.3(8) . .
Fe2 C15 C16 C12 60.5(4) . .
C14 C15 C16 Fe2 -59.1(5) . .
C13 C12 C16 C15 -0.9(7) . .
Fe2 C12 C16 C15 -60.5(4) . .
C13 C12 C16 Fe2 59.6(4) . .
C21 C17 C18 C19 0.6(6) . .
Fe2 C17 C18 C19 -59.3(4) . .
C21 C17 C18 Fe2 59.9(4) . .
C17 C18 C19 C20 -0.6(7) . .
Fe2 C18 C19 C20 -59.2(4) . .
C17 C18 C19 Fe2 58.6(4) . .
C18 C19 C20 C21 0.4(7) . .
Fe2 C19 C20 C21 -59.1(4) . .
C18 C19 C20 Fe2 59.5(4) . .
C19 C20 C21 C17 -0.1(6) . .
Fe2 C20 C21 C17 -59.4(4) . .
C19 C20 C21 C22 174.7(5) . .
Fe2 C20 C21 C22 115.3(5) . .
C19 C20 C21 Fe2 59.4(4) . .
C18 C17 C21 C20 -0.3(6) . .
Fe2 C17 C21 C20 60.0(4) . .
C18 C17 C21 C22 -175.0(5) . .
Fe2 C17 C21 C22 -114.7(5) . .
C18 C17 C21 Fe2 -60.3(4) . .
C20 C21 C22 O3 -164.3(5) . .
C17 C21 C22 O3 9.5(8) . .
Fe2 C21 C22 O3 -77.1(6) . .
C20 C21 C22 O4 15.7(8) . .
C17 C21 C22 O4 -170.5(5) . .
Fe2 C21 C22 O4 102.9(5) . .
N1 C23 C24 C25 -0.1(13) . .
C23 C24 C25 C26 -1.7(11) . .
C23 C24 C25 C25 -178.5(8) . 2_765
C24 C25 C26 C27 2.0(9) . .
C25 C25 C26 C27 178.8(6) 2_765 .
C25 C26 C27 N1 -0.6(9) . .
C7 C6 Fe1 C2 100.5(5) . .
C10 C6 Fe1 C2 -140.5(4) . .
C7 C6 Fe1 C10 -119.0(6) . .
C7 C6 Fe1 C9 -80.3(4) . .
C10 C6 Fe1 C9 38.6(3) . .
C7 C6 Fe1 C3 65.5(6) . .
C10 C6 Fe1 C3 -175.6(4) . .
C7 C6 Fe1 C1 144.5(5) . .
C10 C6 Fe1 C1 -96.5(4) . .
C7 C6 Fe1 C8 -36.4(4) . .
C10 C6 Fe1 C8 82.6(4) . .
C7 C6 Fe1 C5 179.7(5) . .
C10 C6 Fe1 C5 -61.4(5) . .
C10 C6 Fe1 C7 119.0(6) . .
C7 C6 Fe1 C4 154(5) . .
C10 C6 Fe1 C4 -87(5) . .
C3 C2 Fe1 C6 -144.9(4) . .
C1 C2 Fe1 C6 96.3(5) . .
C3 C2 Fe1 C10 176.4(4) . .
C1 C2 Fe1 C10 57.5(6) . .
C3 C2 Fe1 C9 135(21) . .
C1 C2 Fe1 C9 16(21) . .
C1 C2 Fe1 C3 -118.9(6) . .
C3 C2 Fe1 C1 118.9(6) . .
C3 C2 Fe1 C8 -65.0(6) . .
C1 C2 Fe1 C8 176.2(5) . .
C3 C2 Fe1 C5 81.2(5) . .
C1 C2 Fe1 C5 -37.7(4) . .
C3 C2 Fe1 C7 -101.3(5) . .
C1 C2 Fe1 C7 139.8(5) . .
C3 C2 Fe1 C4 38.0(4) . .
C1 C2 Fe1 C4 -80.9(5) . .
C9 C10 Fe1 C6 118.1(5) . .
C11 C10 Fe1 C6 -122.3(6) . .
C6 C10 Fe1 C2 62.7(5) . .
C9 C10 Fe1 C2 -179.2(4) . .
C11 C10 Fe1 C2 -59.6(6) . .
C6 C10 Fe1 C9 -118.1(5) . .
C11 C10 Fe1 C9 119.6(6) . .
C6 C10 Fe1 C3 112(5) . .
C9 C10 Fe1 C3 -130(5) . .
C11 C10 Fe1 C3 -10(6) . .
C6 C10 Fe1 C1 98.6(4) . .
C9 C10 Fe1 C1 -143.3(4) . .
C11 C10 Fe1 C1 -23.7(5) . .
C6 C10 Fe1 C8 -80.1(4) . .
C9 C10 Fe1 C8 38.0(3) . .
C11 C10 Fe1 C8 157.7(5) . .
C6 C10 Fe1 C5 140.8(4) . .
C9 C10 Fe1 C5 -101.1(4) . .
C11 C10 Fe1 C5 18.5(5) . .
C6 C10 Fe1 C7 -37.5(4) . .
C9 C10 Fe1 C7 80.6(4) . .
C11 C10 Fe1 C7 -159.8(5) . .
C6 C10 Fe1 C4 175.1(4) . .
C9 C10 Fe1 C4 -66.9(5) . .
C11 C10 Fe1 C4 52.8(6) . .
C8 C9 Fe1 C6 79.9(4) . .
C10 C9 Fe1 C6 -38.5(3) . .
C8 C9 Fe1 C2 160(21) . .
C10 C9 Fe1 C2 42(21) . .
C8 C9 Fe1 C10 118.4(5) . .
C8 C9 Fe1 C3 -65.3(5) . .
C10 C9 Fe1 C3 176.3(4) . .
C8 C9 Fe1 C1 176.2(4) . .
C10 C9 Fe1 C1 57.8(5) . .
C10 C9 Fe1 C8 -118.4(5) . .
C8 C9 Fe1 C5 -146.1(4) . .
C10 C9 Fe1 C5 95.5(4) . .
C8 C9 Fe1 C7 36.4(4) . .
C10 C9 Fe1 C7 -82.0(3) . .
C8 C9 Fe1 C4 -103.0(4) . .
C10 C9 Fe1 C4 138.6(3) . .
C2 C3 Fe1 C6 56.6(6) . .
C4 C3 Fe1 C6 174.9(4) . .
C4 C3 Fe1 C2 118.3(7) . .
C2 C3 Fe1 C10 -52(6) . .
C4 C3 Fe1 C10 66(6) . .
C2 C3 Fe1 C9 -179.1(4) . .
C4 C3 Fe1 C9 -60.8(6) . .
C2 C3 Fe1 C1 -38.4(5) . .
C4 C3 Fe1 C1 79.9(5) . .
C2 C3 Fe1 C8 140.3(5) . .
C4 C3 Fe1 C8 -101.4(5) . .
C2 C3 Fe1 C5 -81.4(5) . .
C4 C3 Fe1 C5 36.9(4) . .
C2 C3 Fe1 C7 96.8(5) . .
C4 C3 Fe1 C7 -144.9(5) . .
C2 C3 Fe1 C4 -118.3(7) . .
C5 C1 Fe1 C6 142.4(4) . .
C2 C1 Fe1 C6 -99.8(5) . .
C5 C1 Fe1 C2 -117.8(6) . .
C5 C1 Fe1 C10 98.7(4) . .
C2 C1 Fe1 C10 -143.5(4) . .
C5 C1 Fe1 C9 62.5(6) . .
C2 C1 Fe1 C9 -179.7(4) . .
C5 C1 Fe1 C3 -80.6(5) . .
C2 C1 Fe1 C3 37.3(4) . .
C5 C1 Fe1 C8 125(7) . .
C2 C1 Fe1 C8 -117(7) . .
C2 C1 Fe1 C5 117.8(6) . .
C5 C1 Fe1 C7 177.2(4) . .
C2 C1 Fe1 C7 -65.0(6) . .
C5 C1 Fe1 C4 -37.0(4) . .
C2 C1 Fe1 C4 80.8(5) . .
C7 C8 Fe1 C6 37.1(4) . .
C9 C8 Fe1 C6 -83.0(4) . .
C7 C8 Fe1 C2 -59.4(6) . .
C9 C8 Fe1 C2 -179.6(4) . .
C7 C8 Fe1 C10 81.6(4) . .
C9 C8 Fe1 C10 -38.6(3) . .
C7 C8 Fe1 C9 120.2(5) . .
C7 C8 Fe1 C3 -99.1(4) . .
C9 C8 Fe1 C3 140.7(4) . .
C7 C8 Fe1 C1 55(7) . .
C9 C8 Fe1 C1 -65(7) . .
C7 C8 Fe1 C5 177.0(4) . .
C9 C8 Fe1 C5 56.8(6) . .
C9 C8 Fe1 C7 -120.2(5) . .
C7 C8 Fe1 C4 -143.5(4) . .
C9 C8 Fe1 C4 96.3(4) . .
C1 C5 Fe1 C6 -58.1(6) . .
C4 C5 Fe1 C6 -177.8(4) . .
C1 C5 Fe1 C2 39.0(4) . .
C4 C5 Fe1 C2 -80.6(5) . .
C1 C5 Fe1 C10 -96.0(4) . .
C4 C5 Fe1 C10 144.4(4) . .
C1 C5 Fe1 C9 -140.3(4) . .
C4 C5 Fe1 C9 100.0(4) . .
C1 C5 Fe1 C3 82.4(5) . .
C4 C5 Fe1 C3 -37.3(5) . .
C4 C5 Fe1 C1 -119.7(6) . .
C1 C5 Fe1 C8 -176.3(4) . .
C4 C5 Fe1 C8 64.0(6) . .
C1 C5 Fe1 C7 -53(8) . .
C4 C5 Fe1 C7 -172(7) . .
C1 C5 Fe1 C4 119.7(6) . .
C8 C7 Fe1 C6 -120.3(6) . .
C8 C7 Fe1 C2 143.2(4) . .
C6 C7 Fe1 C2 -96.4(5) . .
C8 C7 Fe1 C10 -82.1(4) . .
C6 C7 Fe1 C10 38.2(4) . .
C8 C7 Fe1 C9 -37.5(4) . .
C6 C7 Fe1 C9 82.9(4) . .
C8 C7 Fe1 C3 99.6(5) . .
C6 C7 Fe1 C3 -140.0(4) . .
C8 C7 Fe1 C1 -176.5(4) . .
C6 C7 Fe1 C1 -56.2(6) . .
C6 C7 Fe1 C8 120.3(6) . .
C8 C7 Fe1 C5 -126(7) . .
C6 C7 Fe1 C5 -6(8) . .
C8 C7 Fe1 C4 62.0(6) . .
C6 C7 Fe1 C4 -177.6(4) . .
C5 C4 Fe1 C6 27(5) . .
C3 C4 Fe1 C6 -92(5) . .
C5 C4 Fe1 C2 81.9(5) . .
C3 C4 Fe1 C2 -37.8(5) . .
C5 C4 Fe1 C10 -56.0(6) . .
C3 C4 Fe1 C10 -175.7(4) . .
C5 C4 Fe1 C9 -97.2(5) . .
C3 C4 Fe1 C9 143.0(5) . .
C5 C4 Fe1 C3 119.8(7) . .
C5 C4 Fe1 C1 37.0(4) . .
C3 C4 Fe1 C1 -82.7(5) . .
C5 C4 Fe1 C8 -142.0(4) . .
C3 C4 Fe1 C8 98.2(5) . .
C3 C4 Fe1 C5 -119.8(7) . .
C5 C4 Fe1 C7 179.5(5) . .
C3 C4 Fe1 C7 59.7(7) . .
C18 C17 Fe2 C16 -158.9(4) . .
C21 C17 Fe2 C16 82.7(4) . .
C18 C17 Fe2 C21 118.5(5) . .
C18 C17 Fe2 C14 -51.6(11) . .
C21 C17 Fe2 C14 -170.1(9) . .
C18 C17 Fe2 C20 80.6(4) . .
C21 C17 Fe2 C20 -37.8(3) . .
C18 C17 Fe2 C13 -77.4(4) . .
C21 C17 Fe2 C13 164.1(3) . .
C21 C17 Fe2 C18 -118.5(5) . .
C18 C17 Fe2 C15 170.7(6) . .
C21 C17 Fe2 C15 52.3(7) . .
C18 C17 Fe2 C12 -117.1(4) . .
C21 C17 Fe2 C12 124.4(3) . .
C18 C17 Fe2 C19 36.8(3) . .
C21 C17 Fe2 C19 -81.7(3) . .
C15 C16 Fe2 C17 -158.9(4) . .
C12 C16 Fe2 C17 82.0(4) . .
C15 C16 Fe2 C21 -116.1(4) . .
C12 C16 Fe2 C21 124.8(4) . .
C15 C16 Fe2 C14 37.4(4) . .
C12 C16 Fe2 C14 -81.6(5) . .
C15 C16 Fe2 C20 -76.5(5) . .
C12 C16 Fe2 C20 164.4(4) . .
C15 C16 Fe2 C13 81.0(5) . .
C12 C16 Fe2 C13 -38.1(4) . .
C15 C16 Fe2 C18 169.8(5) . .
C12 C16 Fe2 C18 50.7(7) . .
C12 C16 Fe2 C15 -119.1(6) . .
C15 C16 Fe2 C12 119.1(6) . .
C15 C16 Fe2 C19 -49.4(11) . .
C12 C16 Fe2 C19 -168.4(9) . .
C20 C21 Fe2 C17 -118.5(4) . .
C22 C21 Fe2 C17 121.2(6) . .
C20 C21 Fe2 C16 127.4(4) . .
C17 C21 Fe2 C16 -114.1(4) . .
C22 C21 Fe2 C16 7.1(5) . .
C20 C21 Fe2 C14 55.3(7) . .
C17 C21 Fe2 C14 173.8(6) . .
C22 C21 Fe2 C14 -65.0(8) . .
C17 C21 Fe2 C20 118.5(4) . .
C22 C21 Fe2 C20 -120.3(6) . .
C20 C21 Fe2 C13 -166.7(8) . .
C17 C21 Fe2 C13 -48.2(9) . .
C22 C21 Fe2 C13 73.0(9) . .
C20 C21 Fe2 C18 -80.5(4) . .
C17 C21 Fe2 C18 38.0(3) . .
C22 C21 Fe2 C18 159.2(5) . .
C20 C21 Fe2 C15 86.0(4) . .
C17 C21 Fe2 C15 -155.5(4) . .
C22 C21 Fe2 C15 -34.3(5) . .
C20 C21 Fe2 C12 167.4(3) . .
C17 C21 Fe2 C12 -74.1(4) . .
C22 C21 Fe2 C12 47.1(5) . .
C20 C21 Fe2 C19 -37.4(3) . .
C17 C21 Fe2 C19 81.1(4) . .
C22 C21 Fe2 C19 -157.7(5) . .
C13 C14 Fe2 C17 -33.2(12) . .
C15 C14 Fe2 C17 -151.5(9) . .
C13 C14 Fe2 C16 81.1(4) . .
C15 C14 Fe2 C16 -37.3(4) . .
C13 C14 Fe2 C21 162.0(5) . .
C15 C14 Fe2 C21 43.7(8) . .
C13 C14 Fe2 C20 -159.2(4) . .
C15 C14 Fe2 C20 82.5(5) . .
C15 C14 Fe2 C13 -118.3(6) . .
C13 C14 Fe2 C18 -73.7(5) . .
C15 C14 Fe2 C18 167.9(4) . .
C13 C14 Fe2 C15 118.3(6) . .
C13 C14 Fe2 C12 37.5(4) . .
C15 C14 Fe2 C12 -80.9(5) . .
C13 C14 Fe2 C19 -115.4(4) . .
C15 C14 Fe2 C19 126.3(5) . .
C21 C20 Fe2 C17 38.5(3) . .
C19 C20 Fe2 C17 -81.3(4) . .
C21 C20 Fe2 C16 -70.9(4) . .
C19 C20 Fe2 C16 169.3(4) . .
C19 C20 Fe2 C21 -119.8(5) . .
C21 C20 Fe2 C14 -155.2(4) . .
C19 C20 Fe2 C14 85.0(4) . .
C21 C20 Fe2 C13 170.3(6) . .
C19 C20 Fe2 C13 50.5(8) . .
C21 C20 Fe2 C18 82.5(3) . .
C19 C20 Fe2 C18 -37.3(4) . .
C21 C20 Fe2 C15 -112.5(4) . .
C19 C20 Fe2 C15 127.7(4) . .
C21 C20 Fe2 C12 -36.2(10) . .
C19 C20 Fe2 C12 -156.0(8) . .
C21 C20 Fe2 C19 119.8(5) . .
C14 C13 Fe2 C17 169.4(4) . .
C12 C13 Fe2 C17 -71.1(5) . .
C14 C13 Fe2 C16 -81.6(5) . .
C12 C13 Fe2 C16 37.9(4) . .
C14 C13 Fe2 C21 -153.3(7) . .
C12 C13 Fe2 C21 -33.7(10) . .
C12 C13 Fe2 C14 119.6(6) . .
C14 C13 Fe2 C20 48.4(8) . .
C12 C13 Fe2 C20 168.0(5) . .
C14 C13 Fe2 C18 127.0(4) . .
C12 C13 Fe2 C18 -113.4(4) . .
C14 C13 Fe2 C15 -38.1(4) . .
C12 C13 Fe2 C15 81.5(4) . .
C14 C13 Fe2 C12 -119.6(6) . .
C14 C13 Fe2 C19 84.6(5) . .
C12 C13 Fe2 C19 -155.9(4) . .
C19 C18 Fe2 C17 120.0(5) . .
C19 C18 Fe2 C16 164.8(5) . .
C17 C18 Fe2 C16 44.8(7) . .
C19 C18 Fe2 C21 81.6(4) . .
C17 C18 Fe2 C21 -38.4(3) . .
C19 C18 Fe2 C14 -75.8(5) . .
C17 C18 Fe2 C14 164.2(4) . .
C19 C18 Fe2 C20 37.9(3) . .
C17 C18 Fe2 C20 -82.1(4) . .
C19 C18 Fe2 C13 -116.8(4) . .
C17 C18 Fe2 C13 123.2(4) . .
C19 C18 Fe2 C15 -42.7(12) . .
C17 C18 Fe2 C15 -162.7(10) . .
C19 C18 Fe2 C12 -160.0(4) . .
C17 C18 Fe2 C12 80.0(4) . .
C17 C18 Fe2 C19 -120.0(5) . .
C16 C15 Fe2 C17 44.0(8) . .
C14 C15 Fe2 C17 163.5(5) . .
C14 C15 Fe2 C16 119.5(6) . .
C16 C15 Fe2 C21 80.5(4) . .
C14 C15 Fe2 C21 -160.0(4) . .
C16 C15 Fe2 C14 -119.5(6) . .
C16 C15 Fe2 C20 123.7(4) . .
C14 C15 Fe2 C20 -116.8(5) . .
C16 C15 Fe2 C13 -81.6(4) . .
C14 C15 Fe2 C13 37.9(4) . .
C16 C15 Fe2 C18 -161.1(9) . .
C14 C15 Fe2 C18 -41.6(13) . .
C16 C15 Fe2 C12 -37.7(4) . .
C14 C15 Fe2 C12 81.9(5) . .
C16 C15 Fe2 C19 165.0(4) . .
C14 C15 Fe2 C19 -75.5(5) . .
C16 C12 Fe2 C17 -114.3(4) . .
C13 C12 Fe2 C17 127.3(4) . .
C13 C12 Fe2 C16 -118.4(6) . .
C16 C12 Fe2 C21 -73.1(5) . .
C13 C12 Fe2 C21 168.4(4) . .
C16 C12 Fe2 C14 81.2(5) . .
C13 C12 Fe2 C14 -37.2(4) . .
C16 C12 Fe2 C20 -45.5(10) . .
C13 C12 Fe2 C20 -163.9(8) . .
C16 C12 Fe2 C13 118.4(6) . .
C16 C12 Fe2 C18 -156.2(4) . .
C13 C12 Fe2 C18 85.4(5) . .
C16 C12 Fe2 C15 37.5(4) . .
C13 C12 Fe2 C15 -80.9(5) . .
C16 C12 Fe2 C19 172.8(6) . .
C13 C12 Fe2 C19 54.4(8) . .
C18 C19 Fe2 C17 -37.4(3) . .
C20 C19 Fe2 C17 81.7(4) . .
C18 C19 Fe2 C16 -153.6(9) . .
C20 C19 Fe2 C16 -34.5(11) . .
C18 C19 Fe2 C21 -81.9(4) . .
C20 C19 Fe2 C21 37.3(3) . .
C18 C19 Fe2 C14 125.7(4) . .
C20 C19 Fe2 C14 -115.2(4) . .
C18 C19 Fe2 C20 -119.1(5) . .
C18 C19 Fe2 C13 82.4(5) . .
C20 C19 Fe2 C13 -158.5(4) . .
C20 C19 Fe2 C18 119.1(5) . .
C18 C19 Fe2 C15 167.6(4) . .
C20 C19 Fe2 C15 -73.3(5) . .
C18 C19 Fe2 C12 44.0(8) . .
C20 C19 Fe2 C12 163.2(6) . .
C26 C27 N1 C23 -1.2(9) . .
C26 C27 N1 Zn1 -179.6(4) . .
C24 C23 N1 C27 1.6(11) . .
C24 C23 N1 Zn1 179.9(6) . .
O2 C11 O1 Zn1 10.1(7) . .
C10 C11 O1 Zn1 -170.1(3) . .
O1 C11 O2 Zn1 -9.5(7) . 2_666
C10 C11 O2 Zn1 170.8(3) . 2_666
O4 C22 O3 Zn1 -9.5(8) . 2_666
C21 C22 O3 Zn1 170.5(3) . 2_666
O3 C22 O4 Zn1 6.8(8) . .
C21 C22 O4 Zn1 -173.2(3) . .
C11 O1 Zn1 O2 -5.4(7) . 2_666
C11 O1 Zn1 O3 -86.8(4) . 2_666
C11 O1 Zn1 N1 172.1(4) . .
C11 O1 Zn1 O4 73.1(4) . .
C11 O1 Zn1 Zn1 -4.8(4) . 2_666
C27 N1 Zn1 O2 -19.6(4) . 2_666
C23 N1 Zn1 O2 162.1(5) . 2_666
C27 N1 Zn1 O1 161.3(4) . .
C23 N1 Zn1 O1 -17.0(5) . .
C27 N1 Zn1 O3 69.7(4) . 2_666
C23 N1 Zn1 O3 -108.6(5) . 2_666
C27 N1 Zn1 O4 -108.7(4) . .
C23 N1 Zn1 O4 73.0(5) . .
C27 N1 Zn1 Zn1 -126(2) . 2_666
C23 N1 Zn1 Zn1 55(2) . 2_666
C22 O4 Zn1 O2 80.5(5) . 2_666
C22 O4 Zn1 O1 -79.8(5) . .
C22 O4 Zn1 O3 4.2(8) . 2_666
C22 O4 Zn1 N1 179.6(4) . .
C22 O4 Zn1 Zn1 -1.3(4) . 2_666
